data_7029343
loop_
_publ_author_name
'Yao, Zi-Jian'
'Lin, Yue-Jian'
'Xu, Bin'
'Jin, Guo-Xin'

_publ_section_title
;
 Nucleophilic addition of carborane anion to Ir, Rh-coordinated Cp* ring:
 C-C bond formation accompanied by reduction of metal center.
;
_journal_issue 13
_journal_name_full 'Dalton transactions (Cambridge, England : 2003)'
_journal_page_first 4938
_journal_page_last 4940
_journal_paper_doi 10.1039/c3dt51906f
_journal_volume 43
_journal_year 2014
_chemical_formula_sum 'C28 H50 B20 Cl4 P Rh S3'
_chemical_formula_weight 974.74
_chemical_name_systematic
; 
 ? 
;
_space_group_crystal_system monoclinic
_space_group_IT_number 14
_space_group_name_Hall '-P 2yn'
_space_group_name_H-M_alt 'P 1 21/n 1'
_symmetry_space_group_name_Hall '-P 2yn'
_symmetry_space_group_name_H-M 'P 1 21/n 1'
_atom_sites_solution_hydrogens mixed
_audit_creation_method SHELXL-2013
_cell_angle_alpha 90
_cell_angle_beta 101.332(9)
_cell_angle_gamma 90
_cell_formula_units_Z 4
_cell_length_a 14.916(9)
_cell_length_b 11.926(7)
_cell_length_c 27.143(15)
_cell_measurement_reflns_used 829
_cell_measurement_temperature 293(2)
_cell_measurement_theta_max 25.374
_cell_measurement_theta_min 2.241
_cell_volume 4734(5)
_computing_cell_refinement 'Bruker SMART'
_computing_data_collection 'Bruker SMART'
_computing_data_reduction 'Bruker SHELXTL'
_computing_molecular_graphics 'Bruker SHELXTL'
_computing_publication_material 'Bruker SHELXTL'
_computing_structure_refinement 'SHELXL-2013 (Sheldrick, 2013)'
_computing_structure_solution 'Bruker SHELXTL'
_diffrn_ambient_temperature 293(2)
_diffrn_measured_fraction_theta_full 0.971
_diffrn_measured_fraction_theta_max 0.996
_diffrn_measurement_device_type 'CCD area detector'
_diffrn_measurement_method 'phi and omega scans'
_diffrn_radiation_type MoK\a
_diffrn_radiation_wavelength 0.71073
_diffrn_reflns_av_R_equivalents 0.0782
_diffrn_reflns_av_unetI/netI 0.1366
_diffrn_reflns_Laue_measured_fraction_full 0.971
_diffrn_reflns_Laue_measured_fraction_max 0.996
_diffrn_reflns_limit_h_max 17
_diffrn_reflns_limit_h_min -17
_diffrn_reflns_limit_k_max 14
_diffrn_reflns_limit_k_min -13
_diffrn_reflns_limit_l_max 32
_diffrn_reflns_limit_l_min -30
_diffrn_reflns_number 19120
_diffrn_reflns_point_group_measured_fraction_full 0.971
_diffrn_reflns_point_group_measured_fraction_max 0.996
_diffrn_reflns_theta_full 25.242
_diffrn_reflns_theta_max 25.008
_diffrn_reflns_theta_min 1.451
_exptl_absorpt_coefficient_mu 0.777
_exptl_absorpt_correction_T_max 1.000
_exptl_absorpt_correction_T_min 0.688
_exptl_absorpt_correction_type multi-scan
_exptl_absorpt_process_details sadabs
_exptl_crystal_colour red
_exptl_crystal_density_diffrn 1.368
_exptl_crystal_description prism
_exptl_crystal_F_000 1976
_exptl_crystal_size_max 0.260
_exptl_crystal_size_mid 0.140
_exptl_crystal_size_min 0.090
_platon_squeeze_details
; 
 In asymmetric unit of 4, there were two disordered 
 dichloromethane molecules which could not be restrained 
 properly. Therefore, SQUEEZE algorithm was used to omit 
 them. 
;
_refine_diff_density_max 2.160
_refine_diff_density_min -0.394
_refine_diff_density_rms 0.103
_refine_ls_extinction_method none
_refine_ls_goodness_of_fit_ref 0.812
_refine_ls_hydrogen_treatment mixed
_refine_ls_matrix_type full
_refine_ls_number_parameters 468
_refine_ls_number_reflns 8312
_refine_ls_number_restraints 1
_refine_ls_restrained_S_all 0.812
_refine_ls_R_factor_all 0.1172
_refine_ls_R_factor_gt 0.0641
_refine_ls_shift/su_max 0.001
_refine_ls_shift/su_mean 0.000
_refine_ls_structure_factor_coef Fsqd
_refine_ls_weighting_details
; 
 w=1/[\s^2^(Fo^2^)+(0.0782P)^2^] 
 where P=(Fo^2^+2Fc^2^)/3 
;
_refine_ls_weighting_scheme calc
_refine_ls_wR_factor_gt 0.1411
_refine_ls_wR_factor_ref 0.1522
_reflns_Friedel_coverage 0.000
_reflns_number_gt 3951
_reflns_number_total 8312
_reflns_threshold_expression 'I > 2\s(I)'
_cod_data_source_file c3dt51906f.txt
_cod_data_source_block a21114b
_cod_database_code 7029343
_shelx_space_group_comment
; 
The symmetry employed for this shelxl refinement is uniquely defined 
by the following loop, which should always be used as a source of 
symmetry information in preference to the above space-group names. 
They are only intended as comments. 
;
_shelx_estimated_absorpt_t_min 0.824
_shelx_estimated_absorpt_t_max 0.933
_shelxl_version_number 2013-2

loop_
_space_group_symop_operation_xyz
'x, y, z'
'-x+1/2, y+1/2, -z+1/2'
'-x, -y, -z'
'x-1/2, -y-1/2, z-1/2'

loop_
_atom_site_label
_atom_site_type_symbol
_atom_site_fract_x
_atom_site_fract_y
_atom_site_fract_z
_atom_site_U_iso_or_equiv
_atom_site_adp_type
_atom_site_occupancy
_atom_site_site_symmetry_order
_atom_site_calc_flag
_atom_site_refinement_flags_posn
_atom_site_refinement_flags_adp
Rh1 Rh 0.51242(3) 0.90837(4) 0.77545(2) 0.05046(18) Uani 1 1 d . .
P1 P 0.31369(10) 0.90260(13) 0.83842(5) 0.0458(4) Uani 1 1 d . .
S1 S 0.54694(11) 0.97166(14) 0.85979(6) 0.0551(4) Uani 1 1 d . .
S2 S 0.35323(11) 0.87866(13) 0.77341(5) 0.0540(4) Uani 1 1 d . .
S3 S 0.53234(13) 0.71772(14) 0.80063(6) 0.0633(5) Uani 1 1 d . .
B3 B 0.3875(5) 1.1366(6) 0.8328(3) 0.055(2) Uani 1 1 d . .
H3 H 0.3822 1.1258 0.7921 0.066 Uiso 1 1 d R U
B4 B 0.4772(6) 1.2119(6) 0.8692(3) 0.061(2) Uani 1 1 d . .
H4 H 0.5301 1.2529 0.8525 0.074 Uiso 1 1 d R U
B5 B 0.5029(6) 1.1472(6) 0.9289(3) 0.063(2) Uani 1 1 d . .
H5 H 0.5729 1.1450 0.9513 0.075 Uiso 1 1 d R U
B6 B 0.4287(5) 1.0325(7) 0.9291(2) 0.055(2) Uani 1 1 d . .
H6 H 0.4496 0.9555 0.9507 0.066 Uiso 1 1 d R U
B7 B 0.2879(6) 1.1524(6) 0.8599(3) 0.059(2) Uani 1 1 d . .
H7 H 0.2179 1.1534 0.8376 0.071 Uiso 1 1 d R U
B8 B 0.3658(5) 1.2648(6) 0.8597(3) 0.061(2) Uani 1 1 d . .
H8 H 0.3454 1.3397 0.8366 0.073 Uiso 1 1 d R U
B9 B 0.4390(6) 1.2713(7) 0.9206(3) 0.067(2) Uani 1 1 d . .
H9 H 0.4668 1.3508 0.9377 0.080 Uiso 1 1 d R U
B10 B 0.4074(5) 1.1609(6) 0.9572(3) 0.058(2) Uani 1 1 d . .
H10 H 0.4140 1.1682 0.9982 0.070 Uiso 1 1 d R U
B11 B 0.3149(6) 1.0876(7) 0.9204(3) 0.065(2) Uani 1 1 d . .
H11 H 0.2618 1.0467 0.9371 0.078 Uiso 1 1 d R U
B12 B 0.3226(6) 1.2365(7) 0.9146(3) 0.070(2) Uani 1 1 d . .
H12 H 0.2746 1.2941 0.9276 0.084 Uiso 1 1 d R U
B15 B 0.7073(6) 0.7713(8) 0.8756(3) 0.077(3) Uani 1 1 d . .
H15 H 0.7086 0.8594 0.8637 0.092 Uiso 1 1 d R U
B16 B 0.7379(6) 0.6607(8) 0.8397(3) 0.083(3) Uani 1 1 d . .
H16 H 0.7620 0.6766 0.8045 0.099 Uiso 1 1 d R U
B17 B 0.6674(7) 0.5445(7) 0.8459(3) 0.083(3) Uani 1 1 d . .
H17 H 0.6435 0.4855 0.8150 0.099 Uiso 1 1 d R U
B18 B 0.5974(7) 0.5803(7) 0.8888(3) 0.083(3) Uani 1 1 d . .
H18 H 0.5284 0.5452 0.8857 0.100 Uiso 1 1 d R U
B19 B 0.6974(8) 0.5018(9) 0.9101(3) 0.101(4) Uani 1 1 d . .
H19 H 0.6939 0.4135 0.9212 0.121 Uiso 1 1 d R U
B20 B 0.6701(8) 0.6131(8) 0.9487(3) 0.103(4) Uani 1 1 d . .
H20 H 0.6485 0.5991 0.9847 0.123 Uiso 1 1 d R U
B21 B 0.7349(7) 0.7275(8) 0.9390(3) 0.088(3) Uani 1 1 d . .
H21 H 0.7552 0.7895 0.9691 0.106 Uiso 1 1 d R U
B22 B 0.8073(7) 0.6919(9) 0.8985(3) 0.095(3) Uani 1 1 d . .
H22 H 0.8760 0.7286 0.9024 0.115 Uiso 1 1 d R U
B23 B 0.7820(7) 0.5502(8) 0.8786(3) 0.092(3) Uani 1 1 d . .
H23 H 0.8339 0.4935 0.8687 0.110 Uiso 1 1 d R U
B24 B 0.7837(8) 0.5917(10) 0.9419(4) 0.111(4) Uani 1 1 d . .
H24 H 0.8368 0.5622 0.9733 0.133 Uiso 1 1 d R U
C1 C 0.4689(4) 1.0698(5) 0.8752(2) 0.0484(15) Uani 1 1 d . .
C2 C 0.3563(4) 1.0349(5) 0.87051(19) 0.0440(15) Uani 1 1 d . .
C3 C 0.6266(5) 0.6797(6) 0.8464(2) 0.0653(19) Uani 1 1 d . .
C4 C 0.6299(5) 0.7146(6) 0.9073(2) 0.073(2) Uani 1 1 d D .
C5 C 0.1917(4) 0.9182(5) 0.8227(3) 0.0565(16) Uani 1 1 d . .
C6 C 0.1393(5) 0.8950(6) 0.8581(3) 0.075(2) Uani 1 1 d . .
H6A H 0.1679 0.8717 0.8901 0.090 Uiso 1 1 calc R U
C7 C 0.0468(6) 0.9053(8) 0.8473(4) 0.099(3) Uani 1 1 d . .
H7A H 0.0124 0.8861 0.8711 0.118 Uiso 1 1 calc R U
C8 C 0.0042(6) 0.9444(8) 0.8007(5) 0.121(4) Uani 1 1 d . .
H8A H -0.0588 0.9550 0.7929 0.145 Uiso 1 1 calc R U
C9 C 0.0589(6) 0.9676(6) 0.7657(4) 0.098(3) Uani 1 1 d . .
H9A H 0.0313 0.9930 0.7339 0.117 Uiso 1 1 calc R U
C10 C 0.1498(5) 0.9543(6) 0.7763(3) 0.075(2) Uani 1 1 d . .
H10A H 0.1843 0.9697 0.7520 0.089 Uiso 1 1 calc R U
C11 C 0.3344(4) 0.7834(5) 0.8803(2) 0.0501(16) Uani 1 1 d . .
C12 C 0.3294(5) 0.7883(5) 0.9312(2) 0.072(2) Uani 1 1 d . .
H12A H 0.3241 0.8572 0.9464 0.087 Uiso 1 1 calc R U
C13 C 0.3323(6) 0.6911(7) 0.9587(3) 0.093(3) Uani 1 1 d . .
H13 H 0.3297 0.6936 0.9926 0.112 Uiso 1 1 calc R U
C14 C 0.3392(6) 0.5886(7) 0.9349(3) 0.097(3) Uani 1 1 d . .
H14 H 0.3426 0.5226 0.9534 0.117 Uiso 1 1 calc R U
C15 C 0.3411(5) 0.5842(6) 0.8852(3) 0.091(2) Uani 1 1 d . .
H15A H 0.3428 0.5151 0.8694 0.109 Uiso 1 1 calc R U
C16 C 0.3405(5) 0.6815(5) 0.8580(3) 0.0627(19) Uani 1 1 d . .
H16A H 0.3443 0.6781 0.8243 0.075 Uiso 1 1 calc R U
C17 C 0.5693(6) 1.0555(6) 0.7419(3) 0.0610(19) Uani 1 1 d . .
C18 C 0.6289(5) 0.9665(8) 0.7453(3) 0.073(2) Uani 1 1 d . .
C19 C 0.5805(7) 0.8756(6) 0.7128(3) 0.078(2) Uani 1 1 d . .
C20 C 0.4911(6) 0.9109(8) 0.6934(2) 0.073(2) Uani 1 1 d . .
C21 C 0.4862(5) 1.0252(7) 0.7105(3) 0.068(2) Uani 1 1 d . .
C22 C 0.5932(6) 1.1701(6) 0.7647(3) 0.100(3) Uani 1 1 d . .
H22A H 0.6242 1.1618 0.7990 0.151 Uiso 1 1 calc R U
H22B H 0.5383 1.2128 0.7634 0.151 Uiso 1 1 calc R U
H22C H 0.6325 1.2083 0.7461 0.151 Uiso 1 1 calc R U
C23 C 0.7257(5) 0.9656(8) 0.7713(3) 0.105(3) Uani 1 1 d . .
H23A H 0.7637 0.9871 0.7482 0.157 Uiso 1 1 calc R U
H23B H 0.7421 0.8916 0.7838 0.157 Uiso 1 1 calc R U
H23C H 0.7341 1.0176 0.7988 0.157 Uiso 1 1 calc R U
C24 C 0.6294(7) 0.7703(7) 0.7005(3) 0.128(4) Uani 1 1 d . .
H24A H 0.6021 0.7057 0.7127 0.192 Uiso 1 1 calc R U
H24B H 0.6928 0.7743 0.7162 0.192 Uiso 1 1 calc R U
H24C H 0.6240 0.7644 0.6647 0.192 Uiso 1 1 calc R U
C25 C 0.4259(6) 0.8458(8) 0.6573(3) 0.116(3) Uani 1 1 d . .
H25A H 0.4347 0.8615 0.6239 0.174 Uiso 1 1 calc R U
H25B H 0.3648 0.8658 0.6601 0.174 Uiso 1 1 calc R U
H25C H 0.4354 0.7673 0.6642 0.174 Uiso 1 1 calc R U
C26 C 0.4039(5) 1.0956(8) 0.6924(3) 0.105(3) Uani 1 1 d . .
H26A H 0.4045 1.1591 0.7142 0.157 Uiso 1 1 calc R U
H26B H 0.3498 1.0521 0.6923 0.157 Uiso 1 1 calc R U
H26C H 0.4044 1.1212 0.6589 0.157 Uiso 1 1 calc R U
H4A H 0.580(4) 0.771(5) 0.917(3) 0.126 Uiso 1 1 d D U

loop_
_atom_site_aniso_label
_atom_site_aniso_U_11
_atom_site_aniso_U_22
_atom_site_aniso_U_33
_atom_site_aniso_U_23
_atom_site_aniso_U_13
_atom_site_aniso_U_12
Rh1 0.0686(4) 0.0403(3) 0.0476(3) 0.0039(3) 0.0239(2) 0.0055(3)
P1 0.0554(10) 0.0332(9) 0.0509(9) 0.0016(8) 0.0158(8) 0.0013(8)
S1 0.0656(12) 0.0455(10) 0.0557(9) -0.0055(8) 0.0160(8) 0.0102(9)
S2 0.0677(12) 0.0493(11) 0.0471(9) -0.0036(7) 0.0168(8) 0.0001(8)
S3 0.0868(14) 0.0424(10) 0.0612(10) 0.0043(8) 0.0154(9) 0.0077(9)
B3 0.080(6) 0.029(4) 0.060(5) 0.005(3) 0.022(4) 0.006(4)
B4 0.079(6) 0.038(5) 0.068(5) 0.000(4) 0.014(4) -0.012(4)
B5 0.085(6) 0.042(5) 0.062(5) -0.016(4) 0.016(4) -0.002(4)
B6 0.072(6) 0.055(5) 0.042(4) -0.001(4) 0.018(4) 0.006(4)
B7 0.083(6) 0.040(5) 0.054(4) -0.003(4) 0.012(4) 0.022(4)
B8 0.076(6) 0.035(4) 0.070(5) -0.006(4) 0.012(4) 0.021(4)
B9 0.084(7) 0.049(5) 0.064(5) -0.012(4) 0.007(4) 0.012(5)
B10 0.082(6) 0.048(5) 0.047(4) -0.009(4) 0.015(4) 0.012(4)
B11 0.085(6) 0.048(5) 0.070(5) 0.000(4) 0.036(4) 0.026(5)
B12 0.100(7) 0.041(5) 0.072(5) -0.012(4) 0.027(5) 0.014(5)
B15 0.088(7) 0.088(7) 0.064(5) 0.010(5) 0.037(5) 0.029(6)
B16 0.088(7) 0.079(7) 0.094(7) 0.007(5) 0.047(6) 0.028(6)
B17 0.127(9) 0.048(5) 0.080(6) 0.001(4) 0.035(6) 0.035(5)
B18 0.123(8) 0.061(6) 0.074(6) 0.032(5) 0.039(5) 0.012(6)
B19 0.144(10) 0.086(8) 0.080(6) 0.026(6) 0.043(7) 0.060(7)
B20 0.164(11) 0.088(8) 0.060(6) 0.028(5) 0.032(6) 0.051(7)
B21 0.127(9) 0.085(7) 0.052(5) 0.003(5) 0.018(6) 0.040(7)
B22 0.097(8) 0.101(8) 0.088(7) 0.008(6) 0.015(6) 0.026(6)
B23 0.110(8) 0.077(7) 0.093(7) 0.001(5) 0.034(6) 0.040(6)
B24 0.121(9) 0.121(10) 0.086(7) 0.007(7) 0.009(6) 0.042(8)
C1 0.059(4) 0.034(4) 0.054(3) -0.003(3) 0.014(3) 0.007(3)
C2 0.062(4) 0.029(3) 0.044(3) 0.002(3) 0.015(3) 0.008(3)
C3 0.085(5) 0.057(5) 0.061(4) -0.009(3) 0.031(4) 0.022(4)
C4 0.095(6) 0.077(6) 0.051(4) 0.007(4) 0.024(4) 0.025(4)
C5 0.063(4) 0.026(3) 0.079(4) 0.002(3) 0.011(4) 0.000(3)
C6 0.063(5) 0.067(5) 0.097(5) -0.003(4) 0.019(4) -0.003(4)
C7 0.053(6) 0.093(7) 0.153(9) -0.008(7) 0.028(5) -0.002(5)
C8 0.045(6) 0.081(7) 0.231(13) -0.031(8) 0.016(7) 0.010(5)
C9 0.066(7) 0.063(6) 0.148(8) 0.005(5) -0.016(6) 0.003(5)
C10 0.050(5) 0.062(5) 0.105(6) 0.009(4) 0.000(4) 0.002(4)
C11 0.065(4) 0.024(3) 0.064(4) 0.004(3) 0.020(3) 0.001(3)
C12 0.127(7) 0.037(4) 0.060(4) 0.013(3) 0.035(4) -0.009(4)
C13 0.149(8) 0.064(6) 0.075(5) 0.014(4) 0.041(5) -0.009(5)
C14 0.125(7) 0.046(5) 0.128(7) 0.036(6) 0.046(6) 0.004(5)
C15 0.131(7) 0.034(4) 0.119(7) 0.007(5) 0.052(6) 0.004(5)
C16 0.086(5) 0.033(4) 0.075(5) 0.004(3) 0.032(4) 0.004(4)
C17 0.078(6) 0.053(5) 0.061(4) 0.019(4) 0.036(4) 0.002(4)
C18 0.067(6) 0.097(7) 0.066(5) 0.026(5) 0.038(4) 0.003(5)
C19 0.124(7) 0.070(6) 0.059(5) 0.015(4) 0.063(5) 0.016(5)
C20 0.092(6) 0.093(6) 0.041(4) 0.008(4) 0.030(4) -0.008(6)
C21 0.079(6) 0.072(5) 0.062(5) 0.036(4) 0.032(4) 0.018(5)
C22 0.134(8) 0.075(6) 0.107(6) 0.010(5) 0.058(6) -0.033(5)
C23 0.077(6) 0.151(9) 0.099(6) 0.052(6) 0.047(5) -0.003(6)
C24 0.219(11) 0.094(7) 0.098(6) 0.012(5) 0.096(7) 0.057(7)
C25 0.157(9) 0.133(9) 0.063(5) 0.004(5) 0.035(6) -0.030(7)
C26 0.105(7) 0.130(8) 0.085(5) 0.060(5) 0.031(5) 0.026(6)

loop_
_atom_type_symbol
_atom_type_description
_atom_type_scat_dispersion_real
_atom_type_scat_dispersion_imag
_atom_type_scat_source
C C 0.0033 0.0016 'International Tables Vol C Tables 4.2.6.8 and 6.1.1.4'
H H 0.0000 0.0000 'International Tables Vol C Tables 4.2.6.8 and 6.1.1.4'
B B 0.0013 0.0007 'International Tables Vol C Tables 4.2.6.8 and 6.1.1.4'
P P 0.1023 0.0942 'International Tables Vol C Tables 4.2.6.8 and 6.1.1.4'
S S 0.1246 0.1234 'International Tables Vol C Tables 4.2.6.8 and 6.1.1.4'
Rh Rh -1.1178 0.9187 'International Tables Vol C Tables 4.2.6.8 and 6.1.1.4'
Cl Cl 0.1484 0.1585 'International Tables Vol C Tables 4.2.6.8 and 6.1.1.4'

loop_
_geom_angle_atom_site_label_1
_geom_angle_atom_site_label_2
_geom_angle_atom_site_label_3
_geom_angle
C18 Rh1 C19 40.1(3)
C18 Rh1 C20 65.1(3)
C19 Rh1 C20 37.3(3)
C18 Rh1 C21 62.0(3)
C19 Rh1 C21 61.9(3)
C20 Rh1 C21 38.3(3)
C18 Rh1 C17 36.5(2)
C19 Rh1 C17 63.1(3)
C20 Rh1 C17 64.0(3)
C21 Rh1 C17 36.9(2)
C18 Rh1 S1 102.9(2)
C19 Rh1 S1 139.9(3)
C20 Rh1 S1 160.1(2)
C21 Rh1 S1 122.6(2)
C17 Rh1 S1 96.7(2)
C18 Rh1 S3 110.4(2)
C19 Rh1 S3 90.1(2)
C20 Rh1 S3 106.9(3)
C21 Rh1 S3 145.2(2)
C17 Rh1 S3 146.9(2)
S1 Rh1 S3 92.05(7)
C18 Rh1 S2 154.4(2)
C19 Rh1 S2 124.6(3)
C20 Rh1 S2 91.9(2)
C21 Rh1 S2 93.2(2)
C17 Rh1 S2 124.4(2)
S1 Rh1 S2 95.50(6)
S3 Rh1 S2 86.12(6)
C5 P1 C11 105.7(3)
C5 P1 C2 105.1(3)
C11 P1 C2 111.9(3)
C5 P1 S2 105.5(2)
C11 P1 S2 113.6(2)
C2 P1 S2 113.91(18)
C1 S1 Rh1 114.4(2)
P1 S2 Rh1 115.13(9)
C3 S3 Rh1 119.5(2)
C1 B3 C2 60.3(4)
C1 B3 B4 59.5(4)
C2 B3 B4 107.1(5)
C1 B3 B8 107.1(5)
C2 B3 B8 106.0(5)
B4 B3 B8 60.0(4)
C1 B3 B7 108.2(5)
C2 B3 B7 58.9(4)
B4 B3 B7 108.6(5)
B8 B3 B7 60.1(4)
C1 B4 B3 58.8(4)
C1 B4 B8 106.7(5)
B3 B4 B8 60.1(4)
C1 B4 B9 106.5(5)
B3 B4 B9 108.9(6)
B8 B4 B9 61.6(4)
C1 B4 B5 59.2(4)
B3 B4 B5 107.3(5)
B8 B4 B5 108.7(6)
B9 B4 B5 59.6(4)
C1 B5 B9 106.4(5)
C1 B5 B10 107.0(6)
B9 B5 B10 60.6(4)
C1 B5 B6 60.3(4)
B9 B5 B6 109.3(6)
B10 B5 B6 60.4(4)
C1 B5 B4 58.7(4)
B9 B5 B4 59.8(4)
B10 B5 B4 108.2(6)
B6 B5 B4 108.6(5)
C2 B6 C1 58.8(3)
C2 B6 B5 105.2(5)
C1 B6 B5 58.6(4)
C2 B6 B10 104.4(5)
C1 B6 B10 105.1(5)
B5 B6 B10 59.6(4)
C2 B6 B11 58.1(4)
C1 B6 B11 105.6(5)
B5 B6 B11 107.1(6)
B10 B6 B11 59.5(4)
C2 B7 B8 104.4(5)
C2 B7 B12 104.7(5)
B8 B7 B12 59.6(4)
C2 B7 B11 58.5(4)
B8 B7 B11 107.5(6)
B12 B7 B11 60.2(4)
C2 B7 B3 58.1(4)
B8 B7 B3 58.8(4)
B12 B7 B3 105.8(6)
B11 B7 B3 106.0(5)
B4 B8 B3 59.9(4)
B4 B8 B12 107.5(6)
B3 B8 B12 108.2(5)
B4 B8 B7 109.3(5)
B3 B8 B7 61.1(4)
B12 B8 B7 60.4(4)
B4 B8 B9 59.4(4)
B3 B8 B9 107.0(5)
B12 B8 B9 59.3(4)
B7 B8 B9 108.1(5)
B5 B9 B4 60.5(4)
B5 B9 B12 108.3(6)
B4 B9 B12 107.4(6)
B5 B9 B10 59.8(4)
B4 B9 B10 108.1(5)
B12 B9 B10 60.7(5)
B5 B9 B8 107.5(5)
B4 B9 B8 59.1(4)
B12 B9 B8 59.6(4)
B10 B9 B8 107.7(6)
B5 B10 B11 108.5(5)
B5 B10 B6 60.0(4)
B11 B10 B6 60.9(4)
B5 B10 B9 59.6(4)
B11 B10 B9 108.4(5)
B6 B10 B9 108.2(5)
B5 B10 B12 107.3(5)
B11 B10 B12 60.5(4)
B6 B10 B12 108.8(5)
B9 B10 B12 59.5(4)
C2 B11 B10 105.4(5)
C2 B11 B7 58.9(4)
B10 B11 B7 108.4(6)
C2 B11 B12 104.7(5)
B10 B11 B12 60.2(5)
B7 B11 B12 59.7(4)
C2 B11 B6 59.4(4)
B10 B11 B6 59.6(4)
B7 B11 B6 108.4(5)
B12 B11 B6 107.5(6)
B9 B12 B8 61.1(4)
B9 B12 B7 109.2(6)
B8 B12 B7 60.0(4)
B9 B12 B10 59.9(5)
B8 B12 B10 108.3(6)
B7 B12 B10 108.0(5)
B9 B12 B11 107.7(6)
B8 B12 B11 107.7(5)
B7 B12 B11 60.1(4)
B10 B12 B11 59.3(4)
C3 B15 C4 59.6(5)
C3 B15 B16 59.7(5)
C4 B15 B16 104.9(7)
C3 B15 B21 105.8(7)
C4 B15 B21 56.2(5)
B16 B15 B21 106.4(6)
C3 B15 B22 106.8(7)
C4 B15 B22 102.5(6)
B16 B15 B22 60.0(5)
B21 B15 B22 58.8(5)
C3 B16 B23 107.1(6)
C3 B16 B15 58.7(4)
B23 B16 B15 110.0(6)
C3 B16 B22 106.5(6)
B23 B16 B22 61.6(6)
B15 B16 B22 60.6(5)
C3 B16 B17 59.2(5)
B23 B16 B17 60.5(5)
B15 B16 B17 108.2(6)
B22 B16 B17 109.5(7)
C3 B17 B18 60.8(4)
C3 B17 B23 105.6(7)
B18 B17 B23 107.5(7)
C3 B17 B16 59.0(5)
B18 B17 B16 108.3(6)
B23 B17 B16 58.8(5)
C3 B17 B19 106.3(6)
B18 B17 B19 59.5(5)
B23 B17 B19 59.3(5)
B16 B17 B19 106.1(7)
C4 B18 B19 103.2(7)
C4 B18 B17 104.5(6)
B19 B18 B17 60.9(5)
C4 B18 C3 58.3(4)
B19 B18 C3 105.7(6)
B17 B18 C3 58.6(4)
C4 B18 B20 56.8(5)
B19 B18 B20 60.0(5)
B17 B18 B20 108.5(7)
C3 B18 B20 105.1(7)
B23 B19 B18 108.0(6)
B23 B19 B24 60.9(6)
B18 B19 B24 109.1(7)
B23 B19 B17 59.9(5)
B18 B19 B17 59.6(5)
B24 B19 B17 108.9(8)
B23 B19 B20 108.0(8)
B18 B19 B20 61.4(5)
B24 B19 B20 59.3(6)
B17 B19 B20 108.6(6)
C4 B20 B21 57.6(5)
C4 B20 B24 105.0(7)
B21 B20 B24 61.2(6)
C4 B20 B19 103.6(6)
B21 B20 B19 107.5(7)
B24 B20 B19 59.8(6)
C4 B20 B18 58.9(5)
B21 B20 B18 106.8(6)
B24 B20 B18 107.1(7)
B19 B20 B18 58.5(5)
C4 B21 B20 59.9(6)
C4 B21 B22 107.0(6)
B20 B21 B22 109.8(7)
C4 B21 B15 60.1(5)
B20 B21 B15 110.6(7)
B22 B21 B15 60.8(5)
C4 B21 B24 106.2(8)
B20 B21 B24 60.4(6)
B22 B21 B24 60.2(5)
B15 B21 B24 109.2(6)
B21 B22 B24 60.8(6)
B21 B22 B16 107.3(7)
B24 B22 B16 107.7(8)
B21 B22 B15 60.4(5)
B24 B22 B15 109.4(7)
B16 B22 B15 59.4(5)
B21 B22 B23 107.5(8)
B24 B22 B23 60.3(6)
B16 B22 B23 58.4(5)
B15 B22 B23 106.6(7)
B16 B23 B19 108.8(7)
B16 B23 B17 60.7(5)
B19 B23 B17 60.9(5)
B16 B23 B24 107.9(7)
B19 B23 B24 59.8(6)
B17 B23 B24 108.8(7)
B16 B23 B22 60.0(5)
B19 B23 B22 107.0(7)
B17 B23 B22 108.3(6)
B24 B23 B22 59.0(6)
B20 B24 B22 107.2(7)
B20 B24 B19 60.9(6)
B22 B24 B19 107.9(7)
B20 B24 B21 58.4(6)
B22 B24 B21 59.0(6)
B19 B24 B21 106.2(8)
B20 B24 B23 108.0(8)
B22 B24 B23 60.7(6)
B19 B24 B23 59.3(6)
B21 B24 B23 106.5(7)
B3 C1 B4 61.7(4)
B3 C1 C2 60.2(4)
B4 C1 C2 108.8(5)
B3 C1 B5 112.1(5)
B4 C1 B5 62.1(4)
C2 C1 B5 108.4(4)
B3 C1 B6 111.7(5)
B4 C1 B6 112.1(5)
C2 C1 B6 60.4(3)
B5 C1 B6 61.1(4)
B3 C1 S1 124.8(4)
B4 C1 S1 125.0(4)
C2 C1 S1 120.4(4)
B5 C1 S1 117.5(4)
B6 C1 S1 112.5(4)
B3 C2 C1 59.5(4)
B3 C2 B11 113.3(5)
C1 C2 B11 110.7(5)
B3 C2 B7 63.0(4)
C1 C2 B7 110.8(5)
B11 C2 B7 62.6(4)
B3 C2 B6 111.5(5)
C1 C2 B6 60.8(3)
B11 C2 B6 62.5(4)
B7 C2 B6 114.0(5)
B3 C2 P1 115.6(4)
C1 C2 P1 118.9(3)
B11 C2 P1 122.7(4)
B7 C2 P1 118.5(4)
B6 C2 P1 120.6(4)
C4 C3 B15 60.4(4)
C4 C3 B16 106.9(6)
B15 C3 B16 61.6(5)
C4 C3 B17 107.1(5)
B15 C3 B17 112.7(6)
B16 C3 B17 61.8(5)
C4 C3 S3 119.7(4)
B15 C3 S3 124.2(5)
B16 C3 S3 128.2(5)
B17 C3 S3 118.3(5)
C4 C3 B18 59.5(4)
B15 C3 B18 111.7(6)
B16 C3 B18 110.3(6)
B17 C3 B18 60.6(5)
S3 C3 B18 111.8(5)
B21 C4 B20 62.5(6)
B21 C4 C3 112.1(6)
B20 C4 C3 114.4(6)
B21 C4 B15 63.7(5)
B20 C4 B15 115.7(7)
C3 C4 B15 60.0(4)
B21 C4 B18 115.2(6)
B20 C4 B18 64.4(5)
C3 C4 B18 62.2(4)
B15 C4 B18 113.6(6)
C10 C5 C6 119.2(7)
C10 C5 P1 120.8(5)
C6 C5 P1 120.0(5)
C7 C6 C5 121.4(8)
C6 C7 C8 119.7(9)
C7 C8 C9 117.7(9)
C10 C9 C8 122.2(9)
C9 C10 C5 119.9(8)
C16 C11 C12 119.6(6)
C16 C11 P1 116.0(5)
C12 C11 P1 123.5(5)
C13 C12 C11 119.9(6)
C12 C13 C14 119.0(7)
C15 C14 C13 120.8(7)
C14 C15 C16 120.1(7)
C11 C16 C15 120.5(6)
C18 C17 C21 108.9(7)
C18 C17 C22 124.8(8)
C21 C17 C22 126.1(7)
C18 C17 Rh1 69.9(4)
C21 C17 Rh1 71.5(4)
C22 C17 Rh1 128.6(4)
C17 C18 C23 126.6(9)
C17 C18 C19 106.8(7)
C23 C18 C19 126.3(8)
C17 C18 Rh1 73.6(4)
C23 C18 Rh1 126.6(5)
C19 C18 Rh1 70.3(4)
C20 C19 C18 108.5(7)
C20 C19 C24 128.9(9)
C18 C19 C24 122.2(9)
C20 C19 Rh1 71.6(4)
C18 C19 Rh1 69.7(3)
C24 C19 Rh1 129.4(5)
C19 C20 C21 105.5(7)
C19 C20 C25 123.5(9)
C21 C20 C25 130.3(9)
C19 C20 Rh1 71.1(4)
C21 C20 Rh1 72.0(4)
C25 C20 Rh1 128.3(5)
C17 C21 C20 110.1(6)
C17 C21 C26 128.8(8)
C20 C21 C26 121.0(8)
C17 C21 Rh1 71.6(4)
C20 C21 Rh1 69.6(4)
C26 C21 Rh1 128.4(4)

loop_
_geom_bond_atom_site_label_1
_geom_bond_atom_site_label_2
_geom_bond_distance
Rh1 C18 2.174(7)
Rh1 C19 2.182(6)
Rh1 C20 2.188(6)
Rh1 C21 2.220(6)
Rh1 C17 2.221(6)
Rh1 S1 2.369(2)
Rh1 S3 2.376(2)
Rh1 S2 2.391(2)
P1 C5 1.795(7)
P1 C11 1.808(6)
P1 C2 1.854(6)
P1 S2 1.988(2)
S1 C1 1.758(6)
S3 C3 1.743(7)
B3 C1 1.697(9)
B3 C2 1.709(9)
B3 B4 1.747(11)
B3 B8 1.751(9)
B3 B7 1.793(10)
B4 C1 1.708(9)
B4 B8 1.749(11)
B4 B9 1.755(10)
B4 B5 1.767(10)
B5 C1 1.716(9)
B5 B9 1.751(11)
B5 B10 1.754(10)
B5 B6 1.760(11)
B6 C2 1.738(9)
B6 C1 1.746(8)
B6 B10 1.768(10)
B6 B11 1.792(10)
B7 C2 1.723(9)
B7 B8 1.774(11)
B7 B12 1.781(10)
B7 B11 1.787(10)
B8 B12 1.766(11)
B8 B9 1.794(11)
B9 B12 1.762(12)
B9 B10 1.769(11)
B10 B11 1.767(11)
B10 B12 1.783(11)
B11 C2 1.715(8)
B11 B12 1.789(11)
B15 C3 1.702(12)
B15 C4 1.709(11)
B15 B16 1.753(12)
B15 B21 1.769(11)
B15 B22 1.774(12)
B16 C3 1.721(10)
B16 B23 1.735(12)
B16 B22 1.763(13)
B16 B17 1.769(13)
B17 C3 1.724(10)
B17 B18 1.761(11)
B17 B23 1.766(14)
B17 B19 1.784(12)
B18 C4 1.719(12)
B18 B19 1.759(13)
B18 C3 1.764(10)
B18 B20 1.811(13)
B19 B23 1.756(14)
B19 B24 1.766(16)
B19 B20 1.786(13)
B20 C4 1.680(11)
B20 B21 1.722(14)
B20 B24 1.758(15)
B21 C4 1.639(12)
B21 B22 1.739(12)
B21 B24 1.771(14)
B22 B24 1.761(15)
B22 B23 1.791(14)
B23 B24 1.784(13)
C1 C2 1.711(8)
C3 C4 1.696(8)
C5 C10 1.362(8)
C5 C6 1.380(8)
C6 C7 1.359(10)
C7 C8 1.380(12)
C8 C9 1.397(12)
C9 C10 1.339(10)
C11 C16 1.368(8)
C11 C12 1.400(8)
C12 C13 1.374(9)
C13 C14 1.395(10)
C14 C15 1.357(10)
C15 C16 1.374(8)
C17 C18 1.376(9)
C17 C21 1.405(9)
C17 C22 1.514(9)
C18 C23 1.476(9)
C18 C19 1.492(10)
C19 C20 1.399(10)
C19 C24 1.521(10)
C20 C21 1.446(10)
C20 C25 1.461(10)
C21 C26 1.490(9)

loop_
_platon_squeeze_void_nr
_platon_squeeze_void_average_x
_platon_squeeze_void_average_y
_platon_squeeze_void_average_z
_platon_squeeze_void_volume
_platon_squeeze_void_count_electrons
_platon_squeeze_void_content
1 0.000 -0.021 0.000 644 150 ' '
2 0.500 -0.012 0.500 644 150 ' '
3 0.000 0.000 0.500 20 1 ' '
4 0.500 0.500 1.000 20 1 ' '
